data_7042945
loop_
_publ_author_name
'Hering-Junghans, Christian'
'Watson, Ian'
'Ferguson, Michael J.'
'McDonald, Robert'
'Rivard, Eric'

_publ_section_title
;
 Organocatalytic hydroborylation promoted by N-heterocyclic olefins
;
_journal_name_full 'Dalton Trans.'
_journal_paper_doi 10.1039/C7DT01303E
_journal_year 2017
_chemical_formula_moiety 'C29 H41 B2 F3 N2 O3 S'
_chemical_formula_sum 'C29 H41 B2 F3 N2 O3 S'
_chemical_formula_weight 576.32
_space_group_crystal_system orthorhombic
_space_group_IT_number 62
_space_group_name_Hall '-P 2ac 2n'
_space_group_name_H-M_alt 'P n m a'
_symmetry_space_group_name_Hall '-P 2ac 2n'
_symmetry_space_group_name_H-M 'P n m a'
_atom_sites_solution_hydrogens mixed
_audit_creation_method SHELXL-2014/7
_audit_update_record
;
2017-05-05 deposited with the CCDC.
2017-05-12 downloaded from the CCDC.
;
_cell_angle_alpha 90
_cell_angle_beta 90
_cell_angle_gamma 90
_cell_formula_units_Z 4
_cell_length_a 18.1783(3)
_cell_length_b 17.8683(3)
_cell_length_c 9.80200(10)
_cell_measurement_reflns_used 9844
_cell_measurement_temperature 173(2)
_cell_measurement_theta_max 73.331
_cell_measurement_theta_min 4.865
_cell_volume 3183.84(8)
_computing_cell_refinement 'Bruker SAINT'
_computing_data_collection 'Bruker APEX2'
_computing_data_reduction 'Bruker SAINT'
_computing_molecular_graphics 'ORTEP-3v2.01 (Farrugia, 1997)'
_computing_publication_material 'SHELXL-2014/7 (Sheldrick, 2014)'
_computing_structure_refinement 'SHELXL-2014/7 (Sheldrick, 2014)'
_computing_structure_solution 'SHELXS-2013 (Sheldrick, 2013)'
_diffrn_ambient_temperature 173(2)
_diffrn_measured_fraction_theta_full 1.000
_diffrn_measured_fraction_theta_max 0.998
_diffrn_measurement_device_type 'Bruker APEX-II CCD'
_diffrn_measurement_method '\f and \w scans'
_diffrn_radiation_type CuK\a
_diffrn_radiation_wavelength 1.54178
_diffrn_reflns_av_R_equivalents 0.0416
_diffrn_reflns_av_unetI/netI 0.0232
_diffrn_reflns_Laue_measured_fraction_full 1.000
_diffrn_reflns_Laue_measured_fraction_max 0.998
_diffrn_reflns_limit_h_max 22
_diffrn_reflns_limit_h_min -22
_diffrn_reflns_limit_k_max 20
_diffrn_reflns_limit_k_min -22
_diffrn_reflns_limit_l_max 12
_diffrn_reflns_limit_l_min -12
_diffrn_reflns_number 21558
_diffrn_reflns_point_group_measured_fraction_full 1.000
_diffrn_reflns_point_group_measured_fraction_max 0.998
_diffrn_reflns_theta_full 67.679
_diffrn_reflns_theta_max 73.999
_diffrn_reflns_theta_min 4.865
_exptl_absorpt_coefficient_mu 1.311
_exptl_absorpt_correction_T_max 1.0000
_exptl_absorpt_correction_T_min 0.5411
_exptl_absorpt_correction_type numerical
_exptl_absorpt_process_details 'SADABS 2014/5'
_exptl_crystal_colour colourless
_exptl_crystal_density_diffrn 1.202
_exptl_crystal_description rod
_exptl_crystal_F_000 1224
_exptl_crystal_size_max 0.528
_exptl_crystal_size_mid 0.208
_exptl_crystal_size_min 0.126
_refine_diff_density_max 0.490
_refine_diff_density_min -0.405
_refine_diff_density_rms 0.055
_refine_ls_extinction_method none
_refine_ls_goodness_of_fit_ref 1.057
_refine_ls_hydrogen_treatment mixed
_refine_ls_matrix_type full
_refine_ls_number_parameters 219
_refine_ls_number_reflns 3336
_refine_ls_number_restraints 1
_refine_ls_restrained_S_all 1.057
_refine_ls_R_factor_all 0.0823
_refine_ls_R_factor_gt 0.0759
_refine_ls_shift/su_max 0.000
_refine_ls_shift/su_mean 0.000
_refine_ls_structure_factor_coef Fsqd
_refine_ls_weighting_details 'w=1/[\s^2^(Fo^2^)+(0.1162P)^2^+2.3741P] where P=(Fo^2^+2Fc^2^)/3'
_refine_ls_weighting_scheme calc
_refine_ls_wR_factor_gt 0.2217
_refine_ls_wR_factor_ref 0.2293
_reflns_Friedel_coverage 0.000
_reflns_number_gt 2950
_reflns_number_total 3336
_reflns_threshold_expression 'I > 2\s(I)'
_cod_data_source_file c7dt01303e2.cif
_cod_data_source_block riv16d4_IPrCHB2H4SO3CF3_cmpd4
_cod_database_code 7042945
_shelx_shelxl_version_number 2014/7
_shelx_space_group_comment
;
The symmetry employed for this shelxl refinement is uniquely defined
by the following loop, which should always be used as a source of
symmetry information in preference to the above space-group names.
They are only intended as comments.
;
_shelx_estimated_absorpt_t_min 0.544
_shelx_estimated_absorpt_t_max 0.852

loop_
_space_group_symop_operation_xyz
'x, y, z'
'-x+1/2, -y, z+1/2'
'-x, y+1/2, -z'
'x+1/2, -y+1/2, -z+1/2'
'-x, -y, -z'
'x-1/2, y, -z-1/2'
'x, -y-1/2, z'
'-x-1/2, y-1/2, z-1/2'

loop_
_atom_site_label
_atom_site_type_symbol
_atom_site_fract_x
_atom_site_fract_y
_atom_site_fract_z
_atom_site_U_iso_or_equiv
_atom_site_adp_type
_atom_site_occupancy
_atom_site_site_symmetry_order
_atom_site_calc_flag
_atom_site_refinement_flags_posn
_atom_site_refinement_flags_adp
_atom_site_refinement_flags_occupancy
_atom_site_disorder_assembly
_atom_site_disorder_group
S S 0.67728(5) 0.2500 -0.03564(9) 0.0538(3) Uani 1 2 d S T P . .
F1 F 0.7555(2) 0.2500 -0.2543(5) 0.1536(18) Uani 1 2 d S T P . .
F2 F 0.65362(16) 0.19010(19) -0.2734(3) 0.1293(10) Uani 1 1 d . . . . .
O1 O 0.59817(17) 0.22397(16) -0.0205(3) 0.0466(7) Uani 0.5 1 d . . P A -1
O2 O 0.7217(3) 0.1859(5) -0.0020(8) 0.0683(16) Uani 0.5 1 d . . P A -1
O3 O 0.6912(3) 0.3186(5) 0.0204(10) 0.0773(19) Uani 0.5 1 d . . P A -1
N1 N 0.36318(12) 0.18947(13) 0.14551(19) 0.0538(5) Uani 1 1 d . . . . .
C1 C 0.39893(19) 0.2500 0.0985(3) 0.0564(9) Uani 1 2 d S T P . .
C2 C 0.30335(14) 0.21318(15) 0.2226(3) 0.0552(6) Uani 1 1 d . . . . .
H2 H 0.2687 0.1818 0.2673 0.066 Uiso 1 1 calc R U . . .
C3 C 0.4618(2) 0.2257(2) 0.0089(4) 0.0389(9) Uani 0.5 1 d . . P A -1
H3 H 0.4741 0.1716 0.0208 0.047 Uiso 0.5 1 calc R U P A -1
C4 C 0.6852(3) 0.2500 -0.2222(6) 0.0917(17) Uani 1 2 d S T P A .
C11 C 0.38763(18) 0.11242(17) 0.1413(3) 0.0669(8) Uani 1 1 d . . . . .
C12 C 0.35790(18) 0.06346(19) 0.0451(3) 0.0694(8) Uani 1 1 d . . . . .
C13 C 0.3829(2) -0.0107(2) 0.0496(4) 0.0863(11) Uani 1 1 d . . . . .
H13 H 0.3640 -0.0459 -0.0139 0.104 Uiso 1 1 calc R U . . .
C14 C 0.4341(3) -0.0337(2) 0.1436(4) 0.1011(13) Uani 1 1 d . . . . .
H14 H 0.4506 -0.0841 0.1433 0.121 Uiso 1 1 calc R U . . .
C15 C 0.4612(3) 0.0151(2) 0.2371(4) 0.1028(14) Uani 1 1 d . . . . .
H15 H 0.4961 -0.0020 0.3022 0.123 Uiso 1 1 calc R U . . .
C16 C 0.4391(2) 0.0899(2) 0.2396(3) 0.0844(10) Uani 1 1 d . . . . .
C17 C 0.30074(18) 0.0869(2) -0.0574(3) 0.0711(8) Uani 1 1 d . . . . .
H17 H 0.2950 0.1424 -0.0508 0.085 Uiso 1 1 calc R U . . .
C18 C 0.3242(3) 0.0687(3) -0.2008(4) 0.1115(15) Uani 1 1 d . . . . .
H18A H 0.2859 0.0846 -0.2648 0.134 Uiso 1 1 calc R U . . .
H18B H 0.3702 0.0950 -0.2217 0.134 Uiso 1 1 calc R U . . .
H18C H 0.3319 0.0146 -0.2093 0.134 Uiso 1 1 calc R U . . .
C19 C 0.2271(3) 0.0517(5) -0.0229(8) 0.181(4) Uani 1 1 d . . . . .
H19A H 0.2135 0.0647 0.0709 0.217 Uiso 1 1 calc R U . . .
H19B H 0.1895 0.0705 -0.0858 0.217 Uiso 1 1 calc R U . . .
H19C H 0.2308 -0.0028 -0.0316 0.217 Uiso 1 1 calc R U . . .
C20 C 0.4681(3) 0.1420(3) 0.3481(4) 0.1028(14) Uani 1 1 d . . . . .
H20 H 0.4569 0.1942 0.3177 0.123 Uiso 1 1 calc R U . . .
C21 C 0.5505(3) 0.1366(3) 0.3650(5) 0.1173(16) Uani 1 1 d . . . . .
H21A H 0.5666 0.1713 0.4363 0.141 Uiso 1 1 calc R U . . .
H21B H 0.5639 0.0854 0.3909 0.141 Uiso 1 1 calc R U . . .
H21C H 0.5746 0.1495 0.2787 0.141 Uiso 1 1 calc R U . . .
C22 C 0.4270(3) 0.1294(5) 0.4817(5) 0.165(3) Uani 1 1 d . . . . .
H22A H 0.4462 0.1635 0.5515 0.198 Uiso 1 1 calc R U . . .
H22B H 0.3745 0.1391 0.4680 0.198 Uiso 1 1 calc R U . . .
H22C H 0.4339 0.0775 0.5116 0.198 Uiso 1 1 calc R U . . .
B1 B 0.4611(3) 0.2500 -0.1449(4) 0.0664(12) Uani 1 2 d DS T P . .
H1BA H 0.4087 0.2762 -0.1742 0.100 Uiso 0.5 1 d R U P A -1
H1BB H 0.4731 0.2029 -0.2138 0.100 Uiso 0.5 1 d R U P A -1
B2 B 0.5311(3) 0.2753(3) -0.0047(5) 0.0420(10) Uani 0.5 1 d D . P A -1
H2BA H 0.518(3) 0.300(3) -0.135(4) 0.065(16) Uiso 0.5 1 d D . P B -1
H2BB H 0.544(3) 0.326(3) 0.045(5) 0.041(12) Uiso 0.5 1 d . . P C -1

loop_
_atom_site_aniso_label
_atom_site_aniso_U_11
_atom_site_aniso_U_22
_atom_site_aniso_U_33
_atom_site_aniso_U_23
_atom_site_aniso_U_13
_atom_site_aniso_U_12
S 0.0468(5) 0.0609(6) 0.0537(5) 0.000 -0.0038(3) 0.000
F1 0.084(2) 0.258(6) 0.119(3) 0.000 0.052(2) 0.000
F2 0.124(2) 0.183(3) 0.0813(15) -0.0570(17) 0.0041(14) 0.0009(18)
O1 0.0472(17) 0.0378(14) 0.0547(17) -0.0011(11) 0.0045(13) 0.0020(11)
O2 0.061(4) 0.072(3) 0.072(3) -0.008(3) -0.012(3) 0.015(3)
O3 0.058(4) 0.074(3) 0.100(5) -0.009(3) -0.012(4) -0.001(4)
N1 0.0558(11) 0.0695(13) 0.0360(9) -0.0094(9) 0.0039(8) 0.0084(10)
C1 0.0432(16) 0.097(3) 0.0292(14) 0.000 0.0026(13) 0.000
C2 0.0545(13) 0.0633(14) 0.0479(13) -0.0028(11) 0.0143(10) -0.0037(11)
C3 0.051(2) 0.0266(17) 0.0395(19) -0.0016(13) 0.0060(17) 0.0030(14)
C4 0.069(3) 0.138(5) 0.068(3) 0.000 0.021(2) 0.000
C11 0.0789(18) 0.0755(18) 0.0463(13) -0.0135(13) 0.0037(12) 0.0187(15)
C12 0.0756(19) 0.0779(19) 0.0548(15) -0.0148(14) 0.0142(13) 0.0005(15)
C13 0.107(3) 0.077(2) 0.076(2) -0.0213(18) 0.018(2) 0.000(2)
C14 0.131(3) 0.084(2) 0.088(3) -0.014(2) 0.012(2) 0.032(2)
C15 0.129(3) 0.103(3) 0.077(2) -0.010(2) -0.009(2) 0.051(3)
C16 0.106(2) 0.091(2) 0.0567(16) -0.0160(16) -0.0090(16) 0.037(2)
C17 0.0735(18) 0.084(2) 0.0554(15) -0.0100(14) 0.0055(13) -0.0194(16)
C18 0.145(4) 0.132(4) 0.0569(19) -0.029(2) -0.002(2) 0.001(3)
C19 0.071(3) 0.252(8) 0.220(7) 0.134(6) -0.006(3) -0.045(4)
C20 0.137(3) 0.107(3) 0.0642(19) -0.0210(19) -0.041(2) 0.047(3)
C21 0.135(4) 0.106(3) 0.111(3) -0.001(3) -0.032(3) 0.011(3)
C22 0.155(5) 0.264(8) 0.076(3) -0.075(4) -0.022(3) 0.049(5)
B1 0.052(2) 0.109(4) 0.038(2) 0.000 0.0029(17) 0.000
B2 0.052(3) 0.031(2) 0.043(2) 0.0007(16) 0.004(2) 0.0022(17)

loop_
_atom_type_symbol
_atom_type_description
_atom_type_scat_dispersion_real
_atom_type_scat_dispersion_imag
_atom_type_scat_source
C C 0.0181 0.0091 'International Tables Vol C Tables 4.2.6.8 and 6.1.1.4'
H H 0.0000 0.0000 'International Tables Vol C Tables 4.2.6.8 and 6.1.1.4'
B B 0.0090 0.0039 'International Tables Vol C Tables 4.2.6.8 and 6.1.1.4'
N N 0.0311 0.0180 'International Tables Vol C Tables 4.2.6.8 and 6.1.1.4'
O O 0.0492 0.0322 'International Tables Vol C Tables 4.2.6.8 and 6.1.1.4'
F F 0.0727 0.0534 'International Tables Vol C Tables 4.2.6.8 and 6.1.1.4'
S S 0.3331 0.5567 'International Tables Vol C Tables 4.2.6.8 and 6.1.1.4'

loop_
_geom_angle_atom_site_label_1
_geom_angle_atom_site_label_2
_geom_angle_atom_site_label_3
_geom_angle
_geom_angle_site_symmetry_1
_geom_angle_site_symmetry_3
O3 S O2 121.2(3) . .
O3 S O1 114.3(3) . .
O2 S O1 105.3(3) . .
O3 S C4 112.7(4) . .
O2 S C4 100.6(3) . .
O1 S C4 99.9(2) . .
S O1 B2 125.5(3) . .
C1 N1 C2 108.6(2) . .
C1 N1 C11 127.4(2) . .
C2 N1 C11 123.0(2) . .
N1 C1 N1 107.2(3) 7_565 .
N1 C1 C3 143.1(2) 7_565 .
N1 C1 C3 109.59(19) . .
C2 C2 N1 107.74(15) 7_565 .
C2 C2 H2 126.1 7_565 .
N1 C2 H2 126.1 . .
C1 C3 B2 120.3(3) . .
C1 C3 B1 118.4(3) . .
B2 C3 B1 76.4(3) . .
C1 C3 H3 112.4 . .
B2 C3 H3 112.4 . .
B1 C3 H3 112.4 . .
F2 C4 F2 109.0(5) . 7_565
F2 C4 F1 109.4(3) . .
F2 C4 F1 109.4(3) 7_565 .
F2 C4 S 110.3(3) . .
F2 C4 S 110.3(3) 7_565 .
F1 C4 S 108.4(4) . .
C12 C11 C16 122.9(3) . .
C12 C11 N1 119.8(3) . .
C16 C11 N1 117.3(3) . .
C11 C12 C13 116.5(3) . .
C11 C12 C17 123.0(3) . .
C13 C12 C17 120.5(3) . .
C14 C13 C12 121.6(4) . .
C14 C13 H13 119.2 . .
C12 C13 H13 119.2 . .
C15 C14 C13 120.5(4) . .
C15 C14 H14 119.7 . .
C13 C14 H14 119.7 . .
C14 C15 C16 121.5(4) . .
C14 C15 H15 119.3 . .
C16 C15 H15 119.3 . .
C15 C16 C11 117.1(3) . .
C15 C16 C20 120.2(3) . .
C11 C16 C20 122.7(3) . .
C18 C17 C12 111.6(3) . .
C18 C17 C19 111.6(4) . .
C12 C17 C19 110.2(3) . .
C18 C17 H17 107.8 . .
C12 C17 H17 107.8 . .
C19 C17 H17 107.8 . .
C17 C18 H18A 109.5 . .
C17 C18 H18B 109.5 . .
H18A C18 H18B 109.5 . .
C17 C18 H18C 109.5 . .
H18A C18 H18C 109.5 . .
H18B C18 H18C 109.5 . .
C17 C19 H19A 109.5 . .
C17 C19 H19B 109.5 . .
H19A C19 H19B 109.5 . .
C17 C19 H19C 109.5 . .
H19A C19 H19C 109.5 . .
H19B C19 H19C 109.5 . .
C16 C20 C21 112.6(4) . .
C16 C20 C22 110.1(4) . .
C21 C20 C22 112.5(4) . .
C16 C20 H20 107.1 . .
C21 C20 H20 107.1 . .
C22 C20 H20 107.1 . .
C20 C21 H21A 109.5 . .
C20 C21 H21B 109.5 . .
H21A C21 H21B 109.5 . .
C20 C21 H21C 109.5 . .
H21A C21 H21C 109.5 . .
H21B C21 H21C 109.5 . .
C20 C22 H22A 109.5 . .
C20 C22 H22B 109.5 . .
H22A C22 H22B 109.5 . .
C20 C22 H22C 109.5 . .
H22A C22 H22C 109.5 . .
H22B C22 H22C 109.5 . .
C3 B1 B2 51.2(2) . .
C3 B1 H1BA 112.0 . .
B2 B1 H1BA 131.2 . .
C3 B1 H1BB 112.1 . .
B2 B1 H1BB 119.1 . .
H1BA B1 H1BB 109.7 . .
C3 B1 H2BA 96.3(18) . .
B2 B1 H2BA 45.7(17) . .
H1BA B1 H2BA 113.1 . .
H1BB B1 H2BA 113.1 . .
O1 B2 C3 108.3(3) . .
O1 B2 B1 108.3(3) . .
C3 B2 B1 52.3(2) . .
O1 B2 H2BA 104(2) . .
C3 B2 H2BA 97.4(18) . .
B1 B2 H2BA 45.6(17) . .
O1 B2 H2BB 112(3) . .
C3 B2 H2BB 129(3) . .
B1 B2 H2BB 133(3) . .
H2BA B2 H2BB 101(3) . .

loop_
_geom_bond_atom_site_label_1
_geom_bond_atom_site_label_2
_geom_bond_distance
_geom_bond_site_symmetry_2
S O3 1.368(9) .
S O2 1.440(8) .
S O1 1.519(3) .
S C4 1.834(5) .
F1 C4 1.316(6) .
F2 C4 1.314(4) .
O1 B2 1.533(6) .
N1 C1 1.343(3) .
N1 C2 1.390(3) .
N1 C11 1.447(4) .
C1 N1 1.343(3) 7_565
C1 C3 1.505(5) .
C2 C2 1.316(5) 7_565
C2 H2 0.9500 .
C3 B2 1.546(6) .
C3 B1 1.569(6) .
C3 H3 1.0000 .
C4 F2 1.314(4) 7_565
C11 C12 1.395(4) .
C11 C16 1.402(4) .
C12 C13 1.402(5) .
C12 C17 1.505(5) .
C13 C14 1.372(6) .
C13 H13 0.9500 .
C14 C15 1.358(6) .
C14 H14 0.9500 .
C15 C16 1.396(5) .
C15 H15 0.9500 .
C16 C20 1.508(5) .
C17 C18 1.505(5) .
C17 C19 1.517(5) .
C17 H17 1.0000 .
C18 H18A 0.9800 .
C18 H18B 0.9800 .
C18 H18C 0.9800 .
C19 H19A 0.9800 .
C19 H19B 0.9800 .
C19 H19C 0.9800 .
C20 C21 1.511(6) .
C20 C22 1.524(8) .
C20 H20 1.0000 .
C21 H21A 0.9800 .
C21 H21B 0.9800 .
C21 H21C 0.9800 .
C22 H22A 0.9800 .
C22 H22B 0.9800 .
C22 H22C 0.9800 .
B1 B2 1.926(7) .
B1 H1BA 1.1000 .
B1 H1BB 1.1001 .
B1 H2BA 1.38(4) .
B2 H2BA 1.38(4) .
B2 H2BB 1.06(5) .

loop_
_geom_torsion_atom_site_label_1
_geom_torsion_atom_site_label_2
_geom_torsion_atom_site_label_3
_geom_torsion_atom_site_label_4
_geom_torsion
_geom_torsion_site_symmetry_1
_geom_torsion_site_symmetry_4
O3 S O1 B2 26.1(6) . .
O2 S O1 B2 161.5(5) . .
C4 S O1 B2 -94.5(3) . .
C2 N1 C1 N1 0.6(4) . 7_565
C11 N1 C1 N1 -168.76(18) . 7_565
C2 N1 C1 C3 -177.2(3) . .
C11 N1 C1 C3 13.5(4) . .
C1 N1 C2 C2 -0.3(2) . 7_565
C11 N1 C2 C2 169.54(19) . 7_565
N1 C1 C3 B2 31.9(7) 7_565 .
N1 C1 C3 B2 -151.6(3) . .
N1 C1 C3 B1 -58.4(6) 7_565 .
N1 C1 C3 B1 118.0(3) . .
O3 S C4 F2 -163.8(4) . .
O2 S C4 F2 65.7(4) . .
O1 S C4 F2 -42.1(3) . .
O3 S C4 F2 -43.3(5) . 7_565
O2 S C4 F2 -173.9(4) . 7_565
O1 S C4 F2 78.3(3) . 7_565
O3 S C4 F1 76.4(3) . .
O2 S C4 F1 -54.1(3) . .
O1 S C4 F1 -161.89(11) . .
C1 N1 C11 C12 -103.3(4) . .
C2 N1 C11 C12 88.8(3) . .
C1 N1 C11 C16 79.0(4) . .
C2 N1 C11 C16 -88.9(4) . .
C16 C11 C12 C13 -0.8(5) . .
N1 C11 C12 C13 -178.4(3) . .
C16 C11 C12 C17 177.9(3) . .
N1 C11 C12 C17 0.3(5) . .
C11 C12 C13 C14 -0.2(5) . .
C17 C12 C13 C14 -178.9(3) . .
C12 C13 C14 C15 1.1(7) . .
C13 C14 C15 C16 -1.0(7) . .
C14 C15 C16 C11 0.0(7) . .
C14 C15 C16 C20 177.6(4) . .
C12 C11 C16 C15 0.9(6) . .
N1 C11 C16 C15 178.5(3) . .
C12 C11 C16 C20 -176.7(4) . .
N1 C11 C16 C20 1.0(6) . .
C11 C12 C17 C18 125.9(4) . .
C13 C12 C17 C18 -55.5(4) . .
C11 C12 C17 C19 -109.6(5) . .
C13 C12 C17 C19 69.1(5) . .
C15 C16 C20 C21 47.6(6) . .
C11 C16 C20 C21 -134.9(4) . .
C15 C16 C20 C22 -78.8(6) . .
C11 C16 C20 C22 98.7(5) . .
C1 C3 B1 B2 117.3(4) . .
S O1 B2 C3 -179.5(3) . .
S O1 B2 B1 125.1(3) . .
C1 C3 B2 O1 145.6(4) . .
B1 C3 B2 O1 -99.3(3) . .
C1 C3 B2 B1 -115.1(4) . .
